data_4069384
loop_
_publ_author_name
'Martincov\'a, Jana'
'Jambor, Roman'
'Sch\"urmann, Markus'
'Jurkschat, Klaus'
'Honz\'i\<cek, Jan'
'Almeida Paz, Filipe A.'

_publ_section_title
;
 Palladium and Molybdenum Complexes of the Heteroleptic Organostannylene
 [2,6-(Me2NCH2)2C6H3]SnCl
;
_journal_coden_ASTM ORGND7
_journal_issue 16
_journal_name_full Organometallics
_journal_page_first 4778
_journal_page_last 4782
_journal_paper_doi 10.1021/om900166d
_journal_volume 28
_journal_year 2009
_chemical_formula_sum 'C23 H34 Cl N3 O2 Pd Sn'
_chemical_formula_weight 645.07
_space_group_IT_number 2
_symmetry_cell_setting triclinic
_symmetry_space_group_name_Hall '-P 1'
_symmetry_space_group_name_H-M 'P -1'
_atom_sites_solution_hydrogens geom
_atom_sites_solution_primary direct
_atom_sites_solution_secondary difmap
_audit_creation_method SHELXL-97
_cell_angle_alpha 93.684(6)
_cell_angle_beta 90.180(8)
_cell_angle_gamma 108.526(8)
_cell_formula_units_Z 2
_cell_length_a 9.5414(13)
_cell_length_b 9.6605(16)
_cell_length_c 14.696(2)
_cell_measurement_reflns_used 11680
_cell_measurement_temperature 173(1)
_cell_measurement_theta_max 25.35
_cell_measurement_theta_min 2.92
_cell_volume 1281.4(3)
_computing_structure_refinement 'SHELXL-97 (Sheldrick, 1997)'
_computing_structure_solution 'SHELXS-97 (Sheldrick, 1990)'
_diffrn_ambient_temperature 173(1)
_diffrn_measured_fraction_theta_full 0.996
_diffrn_measured_fraction_theta_max 0.996
_diffrn_radiation_monochromator graphite
_diffrn_radiation_source 'fine-focus sealed tube'
_diffrn_radiation_type MoK\a
_diffrn_radiation_wavelength 0.71073
_diffrn_reflns_av_R_equivalents 0.04
_diffrn_reflns_av_sigmaI/netI 0.1816
_diffrn_reflns_limit_h_max 11
_diffrn_reflns_limit_h_min -11
_diffrn_reflns_limit_k_max 11
_diffrn_reflns_limit_k_min -11
_diffrn_reflns_limit_l_max 17
_diffrn_reflns_limit_l_min -17
_diffrn_reflns_number 11680
_diffrn_reflns_theta_full 25.35
_diffrn_reflns_theta_max 25.35
_diffrn_reflns_theta_min 2.92
_diffrn_standards_decay_% 0
_diffrn_standards_number none
_exptl_absorpt_coefficient_mu 1.804
_exptl_absorpt_correction_type none
_exptl_crystal_colour colourless
_exptl_crystal_density_diffrn 1.672
_exptl_crystal_density_meas ?
_exptl_crystal_density_method 'not measured'
_exptl_crystal_description block
_exptl_crystal_F_000 644
_exptl_crystal_size_max 0.08
_exptl_crystal_size_mid 0.08
_exptl_crystal_size_min 0.06
_refine_diff_density_max 0.489
_refine_diff_density_min -0.541
_refine_diff_density_rms 0.080
_refine_ls_extinction_method none
_refine_ls_goodness_of_fit_ref 0.519
_refine_ls_hydrogen_treatment mixed
_refine_ls_matrix_type full
_refine_ls_number_parameters 287
_refine_ls_number_reflns 4685
_refine_ls_number_restraints 0
_refine_ls_restrained_S_all 0.519
_refine_ls_R_factor_all 0.0831
_refine_ls_R_factor_gt 0.0276
_refine_ls_shift/su_max 0.001
_refine_ls_shift/su_mean 0.000
_refine_ls_structure_factor_coef Fsqd
_refine_ls_weighting_details 'calc w=1/[\s^2^(Fo^2^)+(0.0000P)^2^+0.0000P] where P=(Fo^2^+2Fc^2^)/3'
_refine_ls_weighting_scheme calc
_refine_ls_wR_factor_gt 0.0456
_refine_ls_wR_factor_ref 0.0526
_reflns_number_gt 2347
_reflns_number_total 4685
_reflns_threshold_expression >2sigma(I)
_cod_data_source_file om900166d_si_002.cif
_cod_data_source_block compound_7
_cod_depositor_comments
;
The following automatic conversions were performed:

'_exptl_crystal_density_meas' value 'not measured' was changed to '?'
- the value is perceived as not measured.

Automatic conversion script
Id: cif_fix_values 3008 2015-01-20 13:52:24Z robertas 
;
_cod_original_sg_symbol_H-M P-1
_cod_database_code 4069384

loop_
_symmetry_equiv_pos_as_xyz
'x, y, z'
'-x, -y, -z'

loop_
_atom_site_label
_atom_site_type_symbol
_atom_site_fract_x
_atom_site_fract_y
_atom_site_fract_z
_atom_site_U_iso_or_equiv
_atom_site_adp_type
_atom_site_occupancy
_atom_site_symmetry_multiplicity
_atom_site_calc_flag
_atom_site_refinement_flags
Sn1 Sn 0.22816(3) 0.29842(3) 0.20863(2) 0.03208(11) Uani 1 1 d .
Pd1 Pd 0.43097(4) 0.51161(4) 0.27897(2) 0.03147(12) Uani 1 1 d .
Cl1 Cl 0.33158(12) 0.64922(13) 0.18170(9) 0.0473(3) Uani 1 1 d .
O1 O 0.1654(3) 0.0856(3) 0.2527(2) 0.0389(8) Uani 1 1 d .
O2 O 0.1244(3) 0.1746(4) 0.3904(2) 0.0561(10) Uani 1 1 d .
N1 N -0.0073(4) 0.3379(4) 0.2418(3) 0.0362(10) Uani 1 1 d .
N2 N 0.3782(4) 0.2039(4) 0.0931(2) 0.0356(10) Uani 1 1 d .
N3 N 0.6150(3) 0.6979(4) 0.3277(2) 0.0320(9) Uani 1 1 d .
C1 C 0.1103(4) 0.2604(4) 0.0818(3) 0.0301(11) Uani 1 1 d .
C2 C -0.0063(4) 0.3174(5) 0.0740(3) 0.0329(11) Uani 1 1 d .
C3 C -0.0839(5) 0.3003(5) -0.0079(3) 0.0405(13) Uani 1 1 d .
H3A H -0.1601 0.3401 -0.0135 0.049 Uiso 1 1 calc R
C4 C -0.0462(5) 0.2227(5) -0.0818(3) 0.0400(12) Uani 1 1 d .
H4A H -0.0988 0.2091 -0.1368 0.048 Uiso 1 1 calc R
C5 C 0.0691(5) 0.1654(5) -0.0739(3) 0.0368(12) Uani 1 1 d .
H5A H 0.0933 0.1134 -0.1235 0.044 Uiso 1 1 calc R
C6 C 0.1475(4) 0.1855(4) 0.0071(3) 0.0307(11) Uani 1 1 d .
C7 C -0.0378(4) 0.4011(5) 0.1578(3) 0.0373(12) Uani 1 1 d .
H7A H 0.0234 0.5028 0.1582 0.045 Uiso 1 1 calc R
H7B H -0.1405 0.3975 0.1559 0.045 Uiso 1 1 calc R
C8 C -0.1263(4) 0.1986(5) 0.2543(3) 0.0443(13) Uani 1 1 d .
H8A H -0.2190 0.2171 0.2606 0.066 Uiso 1 1 calc R
H8B H -0.1051 0.1571 0.3082 0.066 Uiso 1 1 calc R
H8C H -0.1319 0.1315 0.2023 0.066 Uiso 1 1 calc R
C9 C 0.0020(5) 0.4419(5) 0.3213(3) 0.0475(14) Uani 1 1 d .
H9A H -0.0885 0.4650 0.3255 0.071 Uiso 1 1 calc R
H9B H 0.0829 0.5298 0.3144 0.071 Uiso 1 1 calc R
H9C H 0.0178 0.3986 0.3758 0.071 Uiso 1 1 calc R
C10 C 0.2726(4) 0.1211(5) 0.0196(3) 0.0371(12) Uani 1 1 d .
H10A H 0.2314 0.0199 0.0342 0.045 Uiso 1 1 calc R
H10B H 0.3247 0.1230 -0.0372 0.045 Uiso 1 1 calc R
C12 C 0.4778(5) 0.3398(5) 0.0590(3) 0.0509(14) Uani 1 1 d .
H12A H 0.5303 0.3162 0.0079 0.076 Uiso 1 1 calc R
H12B H 0.5471 0.3923 0.1066 0.076 Uiso 1 1 calc R
H12C H 0.4207 0.3995 0.0404 0.076 Uiso 1 1 calc R
C11 C 0.4649(5) 0.1144(5) 0.1260(3) 0.0550(15) Uani 1 1 d .
H11A H 0.5190 0.0881 0.0765 0.083 Uiso 1 1 calc R
H11B H 0.3993 0.0273 0.1494 0.083 Uiso 1 1 calc R
H11C H 0.5328 0.1694 0.1736 0.083 Uiso 1 1 calc R
C21 C 0.5267(4) 0.4067(5) 0.3590(3) 0.0280(11) Uani 1 1 d .
C22 C 0.5100(5) 0.2595(5) 0.3640(3) 0.0337(12) Uani 1 1 d .
H22A H 0.4413 0.1913 0.3251 0.040 Uiso 1 1 calc R
C23 C 0.5916(5) 0.2100(5) 0.4245(3) 0.0423(13) Uani 1 1 d .
H23A H 0.5774 0.1103 0.4252 0.051 Uiso 1 1 calc R
C24 C 0.6940(5) 0.3073(5) 0.4842(3) 0.0455(13) Uani 1 1 d .
H24A H 0.7476 0.2740 0.5256 0.055 Uiso 1 1 calc R
C25 C 0.7152(5) 0.4558(5) 0.4809(3) 0.0412(13) Uani 1 1 d .
H25A H 0.7839 0.5231 0.5202 0.049 Uiso 1 1 calc R
C26 C 0.6339(5) 0.5039(5) 0.4189(3) 0.0326(12) Uani 1 1 d .
C27 C 0.6552(4) 0.6640(5) 0.4195(3) 0.0347(12) Uani 1 1 d .
H27A H 0.5933 0.6909 0.4650 0.042 Uiso 1 1 calc R
H27B H 0.7575 0.7196 0.4347 0.042 Uiso 1 1 calc R
C28 C 0.7340(4) 0.7032(5) 0.2624(3) 0.0454(13) Uani 1 1 d .
H28A H 0.8200 0.7844 0.2803 0.068 Uiso 1 1 calc R
H28B H 0.7012 0.7147 0.2024 0.068 Uiso 1 1 calc R
H28C H 0.7580 0.6139 0.2622 0.068 Uiso 1 1 calc R
C29 C 0.5892(5) 0.8408(4) 0.3322(3) 0.0483(14) Uani 1 1 d .
H29A H 0.6762 0.9154 0.3566 0.072 Uiso 1 1 calc R
H29B H 0.5074 0.8372 0.3709 0.072 Uiso 1 1 calc R
H29C H 0.5672 0.8628 0.2721 0.072 Uiso 1 1 calc R
C31 C 0.1436(5) 0.0774(6) 0.3400(4) 0.0481(14) Uani 1 1 d .
C32 C 0.1455(5) -0.0651(5) 0.3761(4) 0.0763(18) Uani 1 1 d .
H32A H 0.0851 -0.0846 0.4288 0.114 Uiso 1 1 calc R
H32B H 0.2452 -0.0580 0.3925 0.114 Uiso 1 1 calc R
H32C H 0.1077 -0.1432 0.3298 0.114 Uiso 1 1 calc R

loop_
_atom_site_aniso_label
_atom_site_aniso_U_11
_atom_site_aniso_U_22
_atom_site_aniso_U_33
_atom_site_aniso_U_23
_atom_site_aniso_U_13
_atom_site_aniso_U_12
Sn1 0.0319(2) 0.0317(2) 0.0345(2) 0.00499(17) 0.00000(16) 0.01230(16)
Pd1 0.0316(2) 0.0299(2) 0.0350(3) 0.00484(19) 0.00180(19) 0.01229(18)
Cl1 0.0469(7) 0.0420(7) 0.0564(9) 0.0153(6) -0.0078(7) 0.0168(6)
O1 0.0403(18) 0.0368(18) 0.037(2) 0.0081(16) -0.0049(16) 0.0079(15)
O2 0.059(2) 0.063(3) 0.047(3) 0.009(2) 0.0015(19) 0.019(2)
N1 0.036(2) 0.042(2) 0.034(3) 0.006(2) 0.0017(19) 0.018(2)
N2 0.033(2) 0.037(2) 0.039(3) 0.003(2) 0.000(2) 0.0142(19)
N3 0.030(2) 0.030(2) 0.039(3) 0.0083(19) 0.0103(19) 0.0133(18)
C1 0.028(3) 0.028(3) 0.031(3) 0.002(2) -0.009(2) 0.005(2)
C2 0.030(3) 0.032(3) 0.033(3) 0.006(2) -0.002(2) 0.004(2)
C3 0.040(3) 0.032(3) 0.049(4) 0.011(3) -0.002(3) 0.008(2)
C4 0.036(3) 0.040(3) 0.037(3) 0.010(3) -0.007(2) 0.003(2)
C5 0.041(3) 0.035(3) 0.031(3) 0.006(2) 0.006(2) 0.006(2)
C6 0.029(3) 0.024(3) 0.036(3) 0.008(2) -0.001(2) 0.003(2)
C7 0.034(3) 0.042(3) 0.041(3) 0.002(3) 0.000(2) 0.020(2)
C8 0.034(3) 0.055(3) 0.044(3) 0.012(3) 0.005(2) 0.014(3)
C9 0.051(3) 0.061(3) 0.037(3) -0.007(3) -0.002(3) 0.027(3)
C10 0.042(3) 0.031(3) 0.037(3) 0.003(2) 0.005(2) 0.010(2)
C12 0.037(3) 0.048(3) 0.060(4) -0.001(3) 0.011(3) 0.005(3)
C11 0.058(3) 0.071(4) 0.049(4) -0.004(3) -0.009(3) 0.040(3)
C21 0.034(3) 0.030(3) 0.028(3) 0.009(2) 0.011(2) 0.019(2)
C22 0.040(3) 0.041(3) 0.025(3) 0.003(2) 0.002(2) 0.021(2)
C23 0.047(3) 0.045(3) 0.043(3) 0.012(3) 0.014(3) 0.024(3)
C24 0.042(3) 0.062(4) 0.041(4) 0.017(3) 0.003(3) 0.027(3)
C25 0.033(3) 0.049(3) 0.040(3) 0.004(3) -0.003(3) 0.011(3)
C26 0.031(3) 0.040(3) 0.030(3) 0.006(2) 0.005(2) 0.014(2)
C27 0.036(3) 0.039(3) 0.029(3) 0.007(2) 0.001(2) 0.011(2)
C28 0.046(3) 0.047(3) 0.040(3) 0.005(3) 0.006(3) 0.010(3)
C29 0.055(3) 0.033(3) 0.057(4) 0.011(3) 0.007(3) 0.012(3)
C31 0.038(3) 0.041(3) 0.063(5) 0.022(3) -0.011(3) 0.006(3)
C32 0.074(4) 0.064(4) 0.091(5) 0.038(4) -0.008(4) 0.016(3)

loop_
_atom_type_symbol
_atom_type_description
_atom_type_scat_dispersion_real
_atom_type_scat_dispersion_imag
_atom_type_scat_source
C C 0.0033 0.0016 'International Tables Vol C Tables 4.2.6.8 and 6.1.1.4'
H H 0.0000 0.0000 'International Tables Vol C Tables 4.2.6.8 and 6.1.1.4'
N N 0.0061 0.0033 'International Tables Vol C Tables 4.2.6.8 and 6.1.1.4'
O O 0.0106 0.0060 'International Tables Vol C Tables 4.2.6.8 and 6.1.1.4'
Cl Cl 0.1484 0.1585 'International Tables Vol C Tables 4.2.6.8 and 6.1.1.4'
Pd Pd -0.9988 1.0072 'International Tables Vol C Tables 4.2.6.8 and 6.1.1.4'
Sn Sn -0.6537 1.4246 'International Tables Vol C Tables 4.2.6.8 and 6.1.1.4'

loop_
_geom_angle_atom_site_label_1
_geom_angle_atom_site_label_2
_geom_angle_atom_site_label_3
_geom_angle
O1 Sn1 C1 100.52(14)
O1 Sn1 N1 95.22(12)
C1 Sn1 N1 74.35(14)
O1 Sn1 Pd1 125.22(9)
C1 Sn1 Pd1 132.93(11)
N1 Sn1 Pd1 108.24(8)
O1 Sn1 N2 84.70(12)
C1 Sn1 N2 72.87(14)
N1 Sn1 N2 146.61(12)
Pd1 Sn1 N2 98.63(8)
C21 Pd1 N3 82.41(15)
C21 Pd1 Cl1 176.24(12)
N3 Pd1 Cl1 94.24(10)
C21 Pd1 Sn1 99.51(12)
N3 Pd1 Sn1 174.80(10)
Cl1 Pd1 Sn1 83.68(3)
C31 O1 Sn1 114.7(3)
C9 N1 C7 110.0(3)
C9 N1 C8 109.9(3)
C7 N1 C8 109.7(3)
C9 N1 Sn1 113.0(2)
C7 N1 Sn1 102.1(2)
C8 N1 Sn1 111.8(2)
C11 N2 C12 110.1(3)
C11 N2 C10 110.4(3)
C12 N2 C10 109.8(4)
C11 N2 Sn1 117.5(3)
C12 N2 Sn1 102.5(2)
C10 N2 Sn1 106.1(2)
C29 N3 C28 108.2(3)
C29 N3 C27 110.5(3)
C28 N3 C27 111.1(3)
C29 N3 Pd1 116.1(2)
C28 N3 Pd1 105.1(2)
C27 N3 Pd1 105.7(2)
C6 C1 C2 119.5(4)
C6 C1 Sn1 122.6(3)
C2 C1 Sn1 117.9(3)
C3 C2 C1 120.5(4)
C3 C2 C7 123.0(4)
C1 C2 C7 116.5(4)
C2 C3 C4 119.0(4)
C5 C4 C3 120.5(4)
C6 C5 C4 120.0(4)
C5 C6 C1 120.4(4)
C5 C6 C10 121.8(4)
C1 C6 C10 117.8(4)
N1 C7 C2 110.7(3)
N2 C10 C6 111.5(3)
C22 C21 C26 115.7(4)
C22 C21 Pd1 132.1(3)
C26 C21 Pd1 112.1(3)
C23 C22 C21 122.6(4)
C24 C23 C22 120.7(4)
C23 C24 C25 118.6(4)
C26 C25 C24 120.0(4)
C25 C26 C21 122.3(4)
C25 C26 C27 118.7(4)
C21 C26 C27 118.9(4)
N3 C27 C26 108.9(3)
O2 C31 O1 124.5(5)
O2 C31 C32 121.2(5)
O1 C31 C32 114.3(5)

loop_
_geom_bond_atom_site_label_1
_geom_bond_atom_site_label_2
_geom_bond_distance
Sn1 O1 2.097(3)
Sn1 C1 2.123(4)
Sn1 N1 2.441(3)
Sn1 Pd1 2.4972(6)
Sn1 N2 2.533(3)
Pd1 C21 1.995(4)
Pd1 N3 2.157(3)
Pd1 Cl1 2.3972(12)
O1 C31 1.305(6)
O2 C31 1.218(5)
N1 C9 1.475(5)
N1 C7 1.479(5)
N1 C8 1.482(5)
N2 C11 1.473(5)
N2 C12 1.474(5)
N2 C10 1.480(5)
N3 C29 1.476(5)
N3 C28 1.479(5)
N3 C27 1.485(5)
C1 C6 1.384(5)
C1 C2 1.397(5)
C2 C3 1.384(6)
C2 C7 1.514(5)
C3 C4 1.393(6)
C4 C5 1.386(5)
C5 C6 1.374(5)
C6 C10 1.527(5)
C21 C22 1.387(5)
C21 C26 1.408(5)
C22 C23 1.383(6)
C23 C24 1.383(6)
C24 C25 1.387(6)
C25 C26 1.387(6)
C26 C27 1.494(5)
C31 C32 1.512(6)

loop_
_geom_torsion_atom_site_label_1
_geom_torsion_atom_site_label_2
_geom_torsion_atom_site_label_3
_geom_torsion_atom_site_label_4
_geom_torsion
O1 Sn1 Pd1 C21 11.85(15)
C1 Sn1 Pd1 C21 -152.33(19)
N1 Sn1 Pd1 C21 122.33(14)
N2 Sn1 Pd1 C21 -77.74(14)
O1 Sn1 Pd1 N3 123.1(10)
C1 Sn1 Pd1 N3 -41.0(10)
N1 Sn1 Pd1 N3 -126.4(10)
N2 Sn1 Pd1 N3 33.6(10)
O1 Sn1 Pd1 Cl1 -170.16(11)
C1 Sn1 Pd1 Cl1 25.67(15)
N1 Sn1 Pd1 Cl1 -59.67(10)
N2 Sn1 Pd1 Cl1 100.26(9)
C1 Sn1 O1 C31 -141.9(3)
N1 Sn1 O1 C31 -66.8(3)
Pd1 Sn1 O1 C31 49.9(3)
N2 Sn1 O1 C31 146.7(3)
O1 Sn1 N1 C9 108.3(3)
C1 Sn1 N1 C9 -152.3(3)
Pd1 Sn1 N1 C9 -21.5(3)
N2 Sn1 N1 C9 -163.5(3)
O1 Sn1 N1 C7 -133.6(3)
C1 Sn1 N1 C7 -34.1(3)
Pd1 Sn1 N1 C7 96.6(2)
N2 Sn1 N1 C7 -45.4(4)
O1 Sn1 N1 C8 -16.4(3)
C1 Sn1 N1 C8 83.1(3)
Pd1 Sn1 N1 C8 -146.1(3)
N2 Sn1 N1 C8 71.9(4)
O1 Sn1 N2 C11 -44.7(3)
C1 Sn1 N2 C11 -147.5(3)
N1 Sn1 N2 C11 -136.2(3)
Pd1 Sn1 N2 C11 80.2(3)
O1 Sn1 N2 C12 -165.5(3)
C1 Sn1 N2 C12 91.7(3)
N1 Sn1 N2 C12 103.0(3)
Pd1 Sn1 N2 C12 -40.6(3)
O1 Sn1 N2 C10 79.3(3)
C1 Sn1 N2 C10 -23.4(3)
N1 Sn1 N2 C10 -12.1(4)
Pd1 Sn1 N2 C10 -155.8(2)
C21 Pd1 N3 C29 -151.2(3)
Cl1 Pd1 N3 C29 30.5(3)
Sn1 Pd1 N3 C29 96.8(10)
C21 Pd1 N3 C28 89.2(3)
Cl1 Pd1 N3 C28 -89.1(2)
Sn1 Pd1 N3 C28 -22.8(12)
C21 Pd1 N3 C27 -28.4(2)
Cl1 Pd1 N3 C27 153.3(2)
Sn1 Pd1 N3 C27 -140.4(9)
O1 Sn1 C1 C6 -69.9(4)
N1 Sn1 C1 C6 -162.5(4)
Pd1 Sn1 C1 C6 97.0(3)
N2 Sn1 C1 C6 11.1(3)
O1 Sn1 C1 C2 111.9(3)
N1 Sn1 C1 C2 19.4(3)
Pd1 Sn1 C1 C2 -81.2(4)
N2 Sn1 C1 C2 -167.1(4)
C6 C1 C2 C3 -0.4(7)
Sn1 C1 C2 C3 177.8(3)
C6 C1 C2 C7 -178.5(4)
Sn1 C1 C2 C7 -0.2(5)
C1 C2 C3 C4 1.4(7)
C7 C2 C3 C4 179.4(4)
C2 C3 C4 C5 -1.1(7)
C3 C4 C5 C6 -0.2(7)
C4 C5 C6 C1 1.2(6)
C4 C5 C6 C10 178.4(4)
C2 C1 C6 C5 -0.9(6)
Sn1 C1 C6 C5 -179.1(3)
C2 C1 C6 C10 -178.2(4)
Sn1 C1 C6 C10 3.6(5)
C9 N1 C7 C2 164.3(3)
C8 N1 C7 C2 -74.7(4)
Sn1 N1 C7 C2 44.1(4)
C3 C2 C7 N1 148.2(4)
C1 C2 C7 N1 -33.8(5)
C11 N2 C10 C6 160.1(4)
C12 N2 C10 C6 -78.4(4)
Sn1 N2 C10 C6 31.8(4)
C5 C6 C10 N2 156.0(4)
C1 C6 C10 N2 -26.8(5)
N3 Pd1 C21 C22 -163.7(4)
Cl1 Pd1 C21 C22 -136.5(17)
Sn1 Pd1 C21 C22 11.4(4)
N3 Pd1 C21 C26 14.1(3)
Cl1 Pd1 C21 C26 41(2)
Sn1 Pd1 C21 C26 -170.8(3)
C26 C21 C22 C23 0.8(6)
Pd1 C21 C22 C23 178.5(3)
C21 C22 C23 C24 0.6(7)
C22 C23 C24 C25 -1.2(7)
C23 C24 C25 C26 0.3(7)
C24 C25 C26 C21 1.2(7)
C24 C25 C26 C27 177.7(4)
C22 C21 C26 C25 -1.7(6)
Pd1 C21 C26 C25 -179.8(3)
C22 C21 C26 C27 -178.2(4)
Pd1 C21 C26 C27 3.6(5)
C29 N3 C27 C26 162.3(3)
C28 N3 C27 C26 -77.5(4)
Pd1 N3 C27 C26 36.0(3)
C25 C26 C27 N3 154.9(4)
C21 C26 C27 N3 -28.4(5)
Sn1 O1 C31 O2 17.3(6)
Sn1 O1 C31 C32 -161.9(3)
